data_4316324
loop_
_publ_author_name
'Chhatra B. Khadka'
'Daniel G. Macdonald'
'Yanhua Lan'
'Annie K. Powell'
'Dieter Fenske'
'John F. Corrigan'

_publ_contact_author_address
;Dept of Chemistry
The University of Western Ontario
London ON
N6A 5B7 Canada    
;
_publ_contact_author_email corrigan@uwo.ca
_publ_contact_author_name 'John F Corrigan'
_publ_section_title
;
 Trimethylsilylchalcogenolates of Co(II) and Mn(II): From Mononuclear
 Coordination Complexes to Clusters Containing -ESiMe3 Moieties (E = S,
 Se)
;
_journal_name_full 'Inorganic Chemistry'
_journal_page_first 7289
_journal_page_last 7297
_journal_paper_doi 10.1021/ic902346u
_journal_volume 49
_journal_year 2010
_chemical_formula_moiety 'C24 H68 Li2 Mn N4 S4 Si4'
_chemical_formula_sum 'C24 H68 Li2 Mn N4 S4 Si4'
_chemical_formula_weight 722.24
_chemical_name_systematic
; 
 ? 
;
_space_group_IT_number 76
_symmetry_cell_setting tetragonal
_symmetry_space_group_name_Hall 'P 4w'
_symmetry_space_group_name_H-M 'P 41'
_atom_sites_solution_hydrogens geom
_atom_sites_solution_primary direct
_atom_sites_solution_secondary difmap
_audit_creation_method SHELXL-97
_cell_angle_alpha 90.00
_cell_angle_beta 90.00
_cell_angle_gamma 90.00
_cell_formula_units_Z 4
_cell_length_a 11.1899(3)
_cell_length_b 11.1899(3)
_cell_length_c 35.4570(10)
_cell_measurement_reflns_used 11770
_cell_measurement_temperature 150(2)
_cell_measurement_theta_max 27.48
_cell_measurement_theta_min 2.04
_cell_volume 4439.7(2)
_computing_cell_refinement 'DENZO-SMN (Otwinowski & Minor, 1997)'
_computing_data_collection 'COLLECT (Nonius, 1997-2001)'
_computing_data_reduction DENZO-SMN
_computing_molecular_graphics 'SHELXTL/PC (Sheldrick, 2001)'
_computing_publication_material SHELXTL/PC
_computing_structure_refinement 'SHELXL-97 (Sheldrick, 1997)'
_computing_structure_solution 'SHELXS-97 (Sheldrick, 1990)'
_diffrn_ambient_temperature 150(2)
_diffrn_measured_fraction_theta_full 0.980
_diffrn_measured_fraction_theta_max 0.980
_diffrn_measurement_device_type 'Nonius Kappa-CCD'
_diffrn_measurement_method '\f scans, and \w scans with \k offsets'
_diffrn_radiation_monochromator graphite
_diffrn_radiation_source 'fine-focus sealed tube'
_diffrn_radiation_type MoK\a
_diffrn_radiation_wavelength 0.71073
_diffrn_reflns_av_R_equivalents 0.0395
_diffrn_reflns_av_sigmaI/netI 0.0536
_diffrn_reflns_limit_h_max 13
_diffrn_reflns_limit_h_min -3
_diffrn_reflns_limit_k_max 11
_diffrn_reflns_limit_k_min -9
_diffrn_reflns_limit_l_max 29
_diffrn_reflns_limit_l_min -42
_diffrn_reflns_number 9628
_diffrn_reflns_theta_full 25.04
_diffrn_reflns_theta_max 25.04
_diffrn_reflns_theta_min 1.82
_diffrn_standards_number 0
_exptl_absorpt_coefficient_mu 0.612
_exptl_absorpt_correction_T_max 0.9527
_exptl_absorpt_correction_T_min 0.8979
_exptl_absorpt_correction_type multi-scan
_exptl_absorpt_process_details 'DENZO-SMN (Otwinowski & Minor, 1997)'
_exptl_crystal_colour pink
_exptl_crystal_density_diffrn 1.081
_exptl_crystal_density_method 'not measured'
_exptl_crystal_description 'square block'
_exptl_crystal_F_000 1564
_exptl_crystal_size_max 0.18
_exptl_crystal_size_mid 0.10
_exptl_crystal_size_min 0.08
_refine_diff_density_max 0.325
_refine_diff_density_min -0.317
_refine_diff_density_rms 0.051
_refine_ls_abs_structure_details 'Flack H D (1983), Acta Cryst. A39, 876-881'
_refine_ls_abs_structure_Flack 0.00
_refine_ls_extinction_method none
_refine_ls_goodness_of_fit_ref 1.030
_refine_ls_hydrogen_treatment constr
_refine_ls_matrix_type full
_refine_ls_number_parameters 362
_refine_ls_number_reflns 6117
_refine_ls_number_restraints 1
_refine_ls_restrained_S_all 1.030
_refine_ls_R_factor_all 0.0466
_refine_ls_R_factor_gt 0.0398
_refine_ls_shift/su_max 0.000
_refine_ls_shift/su_mean 0.000
_refine_ls_structure_factor_coef Fsqd
_refine_ls_weighting_details 'calc w=1/[\s^2^(Fo^2^)+(0.0450P)^2^+1.6111P] where P=(Fo^2^+2Fc^2^)/3'
_refine_ls_weighting_scheme calc
_refine_ls_wR_factor_gt 0.0904
_refine_ls_wR_factor_ref 0.0943
_reflns_number_gt 5560
_reflns_number_total 6117
_reflns_threshold_expression I>2\s(I)
_cod_data_source_file ic902346u_si_002_7.cif
_cod_data_source_block 06174
_cod_depositor_comments
;
The following automatic conversions were performed:

'_symmetry_cell_setting' value 'Tetragonal' changed to 'tetragonal'
according to the built-in table from CIF Core dictionary named
'cif_core.dic' version 2.4.1 from 2010-06-29.

Automatic conversion script
Id: cif_fix_values 1646 2011-03-28 12:23:43Z adriana 
;
_cod_database_code 4316324

loop_
_symmetry_equiv_pos_as_xyz
'x, y, z'
'-x, -y, z+1/2'
'-y, x, z+1/4'
'y, -x, z+3/4'

loop_
_atom_site_label
_atom_site_type_symbol
_atom_site_fract_x
_atom_site_fract_y
_atom_site_fract_z
_atom_site_U_iso_or_equiv
_atom_site_adp_type
_atom_site_occupancy
_atom_site_symmetry_multiplicity
_atom_site_calc_flag
_atom_site_refinement_flags
_atom_site_disorder_assembly
_atom_site_disorder_group
Mn1 Mn 0.10002(6) -0.64647(6) 0.06977(2) 0.02772(15) Uani 1 1 d . . .
S1 S 0.08906(10) -0.43268(9) 0.08453(4) 0.0306(3) Uani 1 1 d . . .
S2 S 0.31371(10) -0.65728(10) 0.05553(4) 0.0322(3) Uani 1 1 d . . .
S3 S -0.03600(12) -0.72181(11) 0.02188(4) 0.0423(3) Uani 1 1 d . . .
S4 S 0.03366(11) -0.78223(11) 0.11916(4) 0.0357(3) Uani 1 1 d . . .
Si1 Si 0.00332(12) -0.41076(12) 0.13712(4) 0.0358(3) Uani 1 1 d . . .
Si2 Si 0.34150(12) -0.74146(12) 0.00309(4) 0.0376(3) Uani 1 1 d . . .
Si3 Si -0.12805(12) -0.58575(13) -0.00645(4) 0.0407(3) Uani 1 1 d . . .
Si4 Si 0.18083(12) -0.86809(11) 0.14474(4) 0.0346(3) Uani 1 1 d . . .
N1 N 0.4289(3) -0.3889(4) 0.11061(13) 0.0391(10) Uani 1 1 d . . .
N2 N 0.3649(3) -0.3090(3) 0.03558(13) 0.0367(10) Uani 1 1 d . . .
N3 N -0.2685(4) -0.8888(4) 0.10155(15) 0.0496(12) Uani 1 1 d . . .
N4 N -0.1367(4) -1.0241(3) 0.04543(12) 0.0395(10) Uani 1 1 d . . .
C1 C -0.1531(5) -0.4622(7) 0.13359(19) 0.071(2) Uani 1 1 d . . .
H1A H -0.1921 -0.4545 0.1582 0.107 Uiso 1 1 calc R . .
H1B H -0.1546 -0.5461 0.1257 0.107 Uiso 1 1 calc R . .
H1C H -0.1958 -0.4134 0.1150 0.107 Uiso 1 1 calc R . .
C2 C 0.0060(6) -0.2487(5) 0.15020(19) 0.0644(17) Uani 1 1 d . . .
H2A H -0.0301 -0.2382 0.1752 0.097 Uiso 1 1 calc R . .
H2B H -0.0394 -0.2027 0.1315 0.097 Uiso 1 1 calc R . .
H2C H 0.0888 -0.2203 0.1507 0.097 Uiso 1 1 calc R . .
C3 C 0.0733(5) -0.4928(5) 0.17663(16) 0.0507(14) Uani 1 1 d . . .
H3A H 0.0312 -0.4740 0.2001 0.076 Uiso 1 1 calc R . .
H3B H 0.1573 -0.4691 0.1789 0.076 Uiso 1 1 calc R . .
H3C H 0.0686 -0.5790 0.1718 0.076 Uiso 1 1 calc R . .
C4 C 0.2583(8) -0.8810(6) -0.0017(2) 0.098(3) Uani 1 1 d . . .
H4A H 0.2784 -0.9188 -0.0258 0.147 Uiso 1 1 calc R . .
H4B H 0.1724 -0.8642 -0.0009 0.147 Uiso 1 1 calc R . .
H4C H 0.2795 -0.9350 0.0190 0.147 Uiso 1 1 calc R . .
C5 C 0.3034(12) -0.6477(7) -0.0369(2) 0.139(5) Uani 1 1 d . . .
H5A H 0.2931 -0.6976 -0.0594 0.208 Uiso 1 1 calc R . .
H5B H 0.3677 -0.5899 -0.0413 0.208 Uiso 1 1 calc R . .
H5C H 0.2288 -0.6049 -0.0317 0.208 Uiso 1 1 calc R . .
C6 C 0.5030(7) -0.7725(12) -0.0011(3) 0.175(7) Uani 1 1 d . . .
H6A H 0.5220 -0.7940 -0.0272 0.263 Uiso 1 1 calc R . .
H6B H 0.5244 -0.8389 0.0157 0.263 Uiso 1 1 calc R . .
H6C H 0.5484 -0.7012 0.0061 0.263 Uiso 1 1 calc R . .
C7 C -0.2347(6) -0.5059(7) 0.0247(2) 0.075(2) Uani 1 1 d . . .
H7A H -0.2743 -0.4422 0.0104 0.112 Uiso 1 1 calc R . .
H7B H -0.1913 -0.4709 0.0461 0.112 Uiso 1 1 calc R . .
H7C H -0.2947 -0.5623 0.0341 0.112 Uiso 1 1 calc R . .
C8 C -0.0245(6) -0.4738(6) -0.0261(2) 0.071(2) Uani 1 1 d . . .
H8A H -0.0702 -0.4108 -0.0388 0.107 Uiso 1 1 calc R . .
H8B H 0.0288 -0.5124 -0.0444 0.107 Uiso 1 1 calc R . .
H8C H 0.0231 -0.4388 -0.0057 0.107 Uiso 1 1 calc R . .
C9 C -0.2123(6) -0.6597(6) -0.04580(18) 0.0629(17) Uani 1 1 d . . .
H9A H -0.2669 -0.6018 -0.0574 0.094 Uiso 1 1 calc R . .
H9B H -0.2583 -0.7271 -0.0358 0.094 Uiso 1 1 calc R . .
H9C H -0.1558 -0.6888 -0.0648 0.094 Uiso 1 1 calc R . .
C10 C 0.1242(5) -0.9464(5) 0.18781(15) 0.0490(14) Uani 1 1 d . . .
H10A H 0.1915 -0.9821 0.2014 0.074 Uiso 1 1 calc R . .
H10B H 0.0680 -1.0093 0.1803 0.074 Uiso 1 1 calc R . .
H10C H 0.0835 -0.8889 0.2042 0.074 Uiso 1 1 calc R . .
C11 C 0.2526(5) -0.9784(5) 0.11269(19) 0.0576(16) Uani 1 1 d . . .
H11A H 0.3187 -1.0178 0.1259 0.086 Uiso 1 1 calc R . .
H11B H 0.2833 -0.9371 0.0903 0.086 Uiso 1 1 calc R . .
H11C H 0.1935 -1.0383 0.1050 0.086 Uiso 1 1 calc R . .
C12 C 0.2973(5) -0.7587(5) 0.15898(16) 0.0449(13) Uani 1 1 d . . .
H12A H 0.3629 -0.8008 0.1716 0.067 Uiso 1 1 calc R . .
H12B H 0.2625 -0.7001 0.1763 0.067 Uiso 1 1 calc R . .
H12C H 0.3278 -0.7176 0.1366 0.067 Uiso 1 1 calc R . .
C13 C 0.3682(6) -0.3176(6) 0.1398(2) 0.0705(19) Uani 1 1 d . . .
H13A H 0.4275 -0.2706 0.1537 0.106 Uiso 1 1 calc R . .
H13B H 0.3262 -0.3710 0.1572 0.106 Uiso 1 1 calc R . .
H13C H 0.3106 -0.2636 0.1278 0.106 Uiso 1 1 calc R . .
C14 C 0.5019(6) -0.4821(6) 0.1284(2) 0.070(2) Uani 1 1 d . . .
H14A H 0.5671 -0.4448 0.1426 0.105 Uiso 1 1 calc R . .
H14B H 0.5353 -0.5344 0.1089 0.105 Uiso 1 1 calc R . .
H14C H 0.4521 -0.5293 0.1456 0.105 Uiso 1 1 calc R . .
C15 C 0.5065(5) -0.3112(5) 0.08834(19) 0.0540(16) Uani 1 1 d . . .
H15A H 0.5647 -0.3608 0.0743 0.065 Uiso 1 1 calc R . .
H15B H 0.5518 -0.2582 0.1055 0.065 Uiso 1 1 calc R . .
C16 C 0.4371(5) -0.2363(5) 0.06098(18) 0.0564(16) Uani 1 1 d . . .
H16A H 0.3843 -0.1812 0.0751 0.068 Uiso 1 1 calc R . .
H16B H 0.4934 -0.1873 0.0460 0.068 Uiso 1 1 calc R . .
C17 C 0.2709(5) -0.2345(5) 0.01837(19) 0.0570(16) Uani 1 1 d . . .
H17A H 0.3080 -0.1702 0.0037 0.086 Uiso 1 1 calc R . .
H17B H 0.2209 -0.1999 0.0382 0.086 Uiso 1 1 calc R . .
H17C H 0.2215 -0.2840 0.0017 0.086 Uiso 1 1 calc R . .
C18 C 0.4376(5) -0.3612(5) 0.00491(17) 0.0570(16) Uani 1 1 d . . .
H18A H 0.4834 -0.2979 -0.0076 0.085 Uiso 1 1 calc R . .
H18B H 0.3849 -0.3998 -0.0135 0.085 Uiso 1 1 calc R . .
H18C H 0.4926 -0.4206 0.0154 0.085 Uiso 1 1 calc R . .
C19 C -0.3488(6) -0.7875(5) 0.1037(2) 0.0612(17) Uani 1 1 d . . .
H19A H -0.4226 -0.8115 0.1165 0.092 Uiso 1 1 calc R . .
H19B H -0.3677 -0.7597 0.0782 0.092 Uiso 1 1 calc R . .
H19C H -0.3105 -0.7229 0.1179 0.092 Uiso 1 1 calc R . .
C20 C -0.2375(6) -0.9256(6) 0.1402(2) 0.0708(19) Uani 1 1 d . . .
H20A H -0.3097 -0.9525 0.1534 0.106 Uiso 1 1 calc R . .
H20B H -0.2026 -0.8577 0.1538 0.106 Uiso 1 1 calc R . .
H20C H -0.1795 -0.9912 0.1393 0.106 Uiso 1 1 calc R . .
C21 C -0.3228(5) -0.9903(5) 0.0830(2) 0.065(2) Uani 1 1 d . . .
H21A H -0.3686 -0.9621 0.0608 0.078 Uiso 1 1 calc R . .
H21B H -0.3795 -1.0293 0.1005 0.078 Uiso 1 1 calc R . .
C22 C -0.2294(5) -1.0816(5) 0.0701(2) 0.0605(17) Uani 1 1 d . . .
H22A H -0.1902 -1.1173 0.0924 0.073 Uiso 1 1 calc R . .
H22B H -0.2694 -1.1466 0.0560 0.073 Uiso 1 1 calc R . .
C23 C -0.1852(5) -1.0066(5) 0.00724(18) 0.0577(16) Uani 1 1 d . . .
H23A H -0.1974 -1.0845 -0.0048 0.086 Uiso 1 1 calc R . .
H23B H -0.1288 -0.9594 -0.0078 0.086 Uiso 1 1 calc R . .
H23C H -0.2617 -0.9642 0.0088 0.086 Uiso 1 1 calc R . .
C24 C -0.0333(5) -1.1032(5) 0.04283(18) 0.0542(15) Uani 1 1 d . . .
H24A H -0.0569 -1.1783 0.0307 0.081 Uiso 1 1 calc R . .
H24B H -0.0027 -1.1198 0.0682 0.081 Uiso 1 1 calc R . .
H24C H 0.0293 -1.0646 0.0278 0.081 Uiso 1 1 calc R . .
Li2 Li -0.1072(7) -0.8591(7) 0.0715(3) 0.0388(17) Uani 1 1 d . . .
Li1 Li 0.3024(6) -0.4447(6) 0.0712(3) 0.0309(16) Uani 1 1 d . . .

loop_
_atom_site_aniso_label
_atom_site_aniso_U_11
_atom_site_aniso_U_22
_atom_site_aniso_U_33
_atom_site_aniso_U_23
_atom_site_aniso_U_13
_atom_site_aniso_U_12
Mn1 0.0297(4) 0.0277(3) 0.0258(3) 0.0014(3) -0.0006(3) -0.0036(3)
S1 0.0295(6) 0.0292(6) 0.0331(7) -0.0015(5) 0.0056(5) 0.0002(4)
S2 0.0316(6) 0.0334(6) 0.0316(7) -0.0055(5) 0.0040(5) 0.0010(4)
S3 0.0498(7) 0.0394(7) 0.0377(8) 0.0056(6) -0.0151(6) -0.0092(5)
S4 0.0408(7) 0.0360(6) 0.0302(7) 0.0075(5) -0.0040(6) -0.0069(5)
Si1 0.0360(7) 0.0414(7) 0.0300(8) -0.0023(6) 0.0043(6) 0.0030(5)
Si2 0.0367(7) 0.0466(8) 0.0294(8) -0.0072(6) 0.0019(6) -0.0022(6)
Si3 0.0388(7) 0.0473(8) 0.0359(8) 0.0043(7) -0.0060(6) 0.0030(6)
Si4 0.0467(8) 0.0292(6) 0.0279(7) 0.0009(6) -0.0013(6) -0.0002(5)
N1 0.036(2) 0.040(2) 0.042(3) 0.002(2) -0.0040(19) -0.0028(17)
N2 0.033(2) 0.035(2) 0.042(3) 0.0017(19) 0.0006(19) 0.0001(16)
N3 0.037(2) 0.054(3) 0.058(3) -0.019(2) 0.004(2) -0.0031(19)
N4 0.044(2) 0.036(2) 0.039(3) -0.0034(19) 0.004(2) 0.0033(17)
C1 0.041(3) 0.123(6) 0.051(4) -0.012(4) 0.016(3) -0.013(3)
C2 0.096(5) 0.049(3) 0.048(4) -0.004(3) 0.023(4) 0.020(3)
C3 0.071(4) 0.046(3) 0.035(3) 0.002(3) 0.003(3) 0.004(3)
C4 0.150(7) 0.051(4) 0.092(6) -0.043(4) 0.048(6) -0.029(4)
C5 0.304(16) 0.073(5) 0.039(5) 0.002(4) -0.043(7) -0.025(7)
C6 0.053(5) 0.355(18) 0.118(9) -0.168(11) -0.012(5) 0.039(7)
C7 0.066(4) 0.091(5) 0.067(5) -0.008(4) -0.007(4) 0.025(4)
C8 0.091(5) 0.057(4) 0.066(5) 0.018(4) -0.003(4) -0.013(3)
C9 0.068(4) 0.080(4) 0.041(4) 0.006(3) -0.023(3) 0.006(3)
C10 0.072(4) 0.041(3) 0.034(3) 0.011(2) 0.000(3) 0.001(2)
C11 0.069(4) 0.047(3) 0.057(4) -0.002(3) 0.001(3) 0.008(3)
C12 0.048(3) 0.050(3) 0.037(3) 0.001(3) -0.013(3) 0.006(2)
C13 0.056(4) 0.098(5) 0.058(4) -0.029(4) -0.004(3) -0.001(3)
C14 0.067(4) 0.057(4) 0.086(5) 0.017(4) -0.039(4) -0.005(3)
C15 0.043(3) 0.060(3) 0.059(4) 0.005(3) -0.014(3) -0.022(3)
C16 0.065(4) 0.044(3) 0.060(4) 0.001(3) -0.014(3) -0.017(3)
C17 0.060(4) 0.049(3) 0.063(4) 0.018(3) -0.001(3) 0.017(3)
C18 0.060(4) 0.065(4) 0.046(4) 0.011(3) 0.018(3) 0.013(3)
C19 0.065(4) 0.057(4) 0.062(4) -0.013(3) 0.003(3) 0.013(3)
C20 0.076(4) 0.082(5) 0.055(4) 0.010(4) 0.024(4) -0.006(3)
C21 0.041(3) 0.056(3) 0.100(6) -0.015(4) 0.024(3) -0.016(2)
C22 0.056(3) 0.046(3) 0.079(5) -0.006(3) 0.023(3) -0.012(3)
C23 0.059(4) 0.058(4) 0.056(4) -0.017(3) -0.009(3) 0.004(3)
C24 0.055(3) 0.056(3) 0.051(4) 0.000(3) 0.003(3) 0.019(3)
Li2 0.037(4) 0.044(4) 0.035(5) 0.001(4) 0.002(4) -0.014(3)
Li1 0.028(4) 0.032(4) 0.033(4) -0.003(3) 0.004(3) -0.004(3)

loop_
_atom_type_symbol
_atom_type_description
_atom_type_scat_dispersion_real
_atom_type_scat_dispersion_imag
_atom_type_scat_source
C C 0.0033 0.0016 'International Tables Vol C Tables 4.2.6.8 and 6.1.1.4'
H H 0.0000 0.0000 'International Tables Vol C Tables 4.2.6.8 and 6.1.1.4'
Li Li -0.0003 0.0001 'International Tables Vol C Tables 4.2.6.8 and 6.1.1.4'
N N 0.0061 0.0033 'International Tables Vol C Tables 4.2.6.8 and 6.1.1.4'
Si Si 0.0817 0.0704 'International Tables Vol C Tables 4.2.6.8 and 6.1.1.4'
S S 0.1246 0.1234 'International Tables Vol C Tables 4.2.6.8 and 6.1.1.4'
Mn Mn 0.3368 0.7283 'International Tables Vol C Tables 4.2.6.8 and 6.1.1.4'

loop_
_geom_angle_atom_site_label_1
_geom_angle_atom_site_label_2
_geom_angle_atom_site_label_3
_geom_angle
_geom_angle_site_symmetry_1
_geom_angle_site_symmetry_3
_geom_angle_publ_flag
S3 Mn1 S4 95.46(4) . . ?
S3 Mn1 S2 116.78(5) . . ?
S4 Mn1 S2 114.56(5) . . ?
S3 Mn1 S1 117.13(5) . . ?
S4 Mn1 S1 116.11(5) . . ?
S2 Mn1 S1 98.12(4) . . ?
S3 Mn1 Li1 134.39(17) . . ?
S4 Mn1 Li1 130.15(17) . . ?
S2 Mn1 Li1 49.17(14) . . ?
S1 Mn1 Li1 48.95(14) . . ?
S3 Mn1 Li2 47.76(16) . . ?
S4 Mn1 Li2 47.70(16) . . ?
S2 Mn1 Li2 130.57(16) . . ?
S1 Mn1 Li2 131.28(16) . . ?
Li1 Mn1 Li2 177.8(2) . . ?
Si1 S1 Li1 128.5(2) . . ?
Si1 S1 Mn1 108.94(6) . . ?
Li1 S1 Mn1 81.70(17) . . ?
Si2 S2 Li1 130.0(2) . . ?
Si2 S2 Mn1 110.38(6) . . ?
Li1 S2 Mn1 81.62(16) . . ?
Si3 S3 Mn1 113.00(7) . . ?
Si3 S3 Li2 129.5(2) . . ?
Mn1 S3 Li2 85.41(19) . . ?
Si4 S4 Mn1 110.80(6) . . ?
Si4 S4 Li2 129.4(2) . . ?
Mn1 S4 Li2 85.40(19) . . ?
C1 Si1 C3 107.3(3) . . ?
C1 Si1 C2 109.5(3) . . ?
C3 Si1 C2 106.7(3) . . ?
C1 Si1 S1 109.6(2) . . ?
C3 Si1 S1 114.8(2) . . ?
C2 Si1 S1 108.9(2) . . ?
C5 Si2 C4 107.6(4) . . ?
C5 Si2 C6 106.0(6) . . ?
C4 Si2 C6 109.3(5) . . ?
C5 Si2 S2 113.4(3) . . ?
C4 Si2 S2 112.9(3) . . ?
C6 Si2 S2 107.4(3) . . ?
C8 Si3 C7 107.6(4) . . ?
C8 Si3 C9 109.5(3) . . ?
C7 Si3 C9 109.4(3) . . ?
C8 Si3 S3 111.5(2) . . ?
C7 Si3 S3 112.4(2) . . ?
C9 Si3 S3 106.5(2) . . ?
C12 Si4 C11 107.5(3) . . ?
C12 Si4 C10 108.9(3) . . ?
C11 Si4 C10 109.5(3) . . ?
C12 Si4 S4 111.35(17) . . ?
C11 Si4 S4 112.1(2) . . ?
C10 Si4 S4 107.4(2) . . ?
C15 N1 C14 109.0(4) . . ?
C15 N1 C13 109.3(5) . . ?
C14 N1 C13 109.9(5) . . ?
C15 N1 Li1 102.7(4) . . ?
C14 N1 Li1 117.0(4) . . ?
C13 N1 Li1 108.6(4) . . ?
C16 N2 C17 109.6(4) . . ?
C16 N2 C18 111.7(4) . . ?
C17 N2 C18 108.1(5) . . ?
C16 N2 Li1 102.5(4) . . ?
C17 N2 Li1 114.9(4) . . ?
C18 N2 Li1 109.9(4) . . ?
C21 N3 C19 112.2(4) . . ?
C21 N3 C20 107.7(5) . . ?
C19 N3 C20 108.4(5) . . ?
C21 N3 Li2 104.6(4) . . ?
C19 N3 Li2 115.6(5) . . ?
C20 N3 Li2 108.1(4) . . ?
C24 N4 C23 108.4(4) . . ?
C24 N4 C22 108.9(4) . . ?
C23 N4 C22 109.7(5) . . ?
C24 N4 Li2 116.0(4) . . ?
C23 N4 Li2 110.3(4) . . ?
C22 N4 Li2 103.3(4) . . ?
Si1 C1 H1A 109.5 . . ?
Si1 C1 H1B 109.5 . . ?
H1A C1 H1B 109.5 . . ?
Si1 C1 H1C 109.5 . . ?
H1A C1 H1C 109.5 . . ?
H1B C1 H1C 109.5 . . ?
Si1 C2 H2A 109.5 . . ?
Si1 C2 H2B 109.5 . . ?
H2A C2 H2B 109.5 . . ?
Si1 C2 H2C 109.5 . . ?
H2A C2 H2C 109.5 . . ?
H2B C2 H2C 109.5 . . ?
Si1 C3 H3A 109.5 . . ?
Si1 C3 H3B 109.5 . . ?
H3A C3 H3B 109.5 . . ?
Si1 C3 H3C 109.5 . . ?
H3A C3 H3C 109.5 . . ?
H3B C3 H3C 109.5 . . ?
Si2 C4 H4A 109.5 . . ?
Si2 C4 H4B 109.5 . . ?
H4A C4 H4B 109.5 . . ?
Si2 C4 H4C 109.5 . . ?
H4A C4 H4C 109.5 . . ?
H4B C4 H4C 109.5 . . ?
Si2 C5 H5A 109.5 . . ?
Si2 C5 H5B 109.5 . . ?
H5A C5 H5B 109.5 . . ?
Si2 C5 H5C 109.5 . . ?
H5A C5 H5C 109.5 . . ?
H5B C5 H5C 109.5 . . ?
Si2 C6 H6A 109.5 . . ?
Si2 C6 H6B 109.5 . . ?
H6A C6 H6B 109.5 . . ?
Si2 C6 H6C 109.5 . . ?
H6A C6 H6C 109.5 . . ?
H6B C6 H6C 109.5 . . ?
Si3 C7 H7A 109.5 . . ?
Si3 C7 H7B 109.5 . . ?
H7A C7 H7B 109.5 . . ?
Si3 C7 H7C 109.5 . . ?
H7A C7 H7C 109.5 . . ?
H7B C7 H7C 109.5 . . ?
Si3 C8 H8A 109.5 . . ?
Si3 C8 H8B 109.5 . . ?
H8A C8 H8B 109.5 . . ?
Si3 C8 H8C 109.5 . . ?
H8A C8 H8C 109.5 . . ?
H8B C8 H8C 109.5 . . ?
Si3 C9 H9A 109.5 . . ?
Si3 C9 H9B 109.5 . . ?
H9A C9 H9B 109.5 . . ?
Si3 C9 H9C 109.5 . . ?
H9A C9 H9C 109.5 . . ?
H9B C9 H9C 109.5 . . ?
Si4 C10 H10A 109.5 . . ?
Si4 C10 H10B 109.5 . . ?
H10A C10 H10B 109.5 . . ?
Si4 C10 H10C 109.5 . . ?
H10A C10 H10C 109.5 . . ?
H10B C10 H10C 109.5 . . ?
Si4 C11 H11A 109.5 . . ?
Si4 C11 H11B 109.5 . . ?
H11A C11 H11B 109.5 . . ?
Si4 C11 H11C 109.5 . . ?
H11A C11 H11C 109.5 . . ?
H11B C11 H11C 109.5 . . ?
Si4 C12 H12A 109.5 . . ?
Si4 C12 H12B 109.5 . . ?
H12A C12 H12B 109.5 . . ?
Si4 C12 H12C 109.5 . . ?
H12A C12 H12C 109.5 . . ?
H12B C12 H12C 109.5 . . ?
N1 C13 H13A 109.5 . . ?
N1 C13 H13B 109.5 . . ?
H13A C13 H13B 109.5 . . ?
N1 C13 H13C 109.5 . . ?
H13A C13 H13C 109.5 . . ?
H13B C13 H13C 109.5 . . ?
N1 C14 H14A 109.5 . . ?
N1 C14 H14B 109.5 . . ?
H14A C14 H14B 109.5 . . ?
N1 C14 H14C 109.5 . . ?
H14A C14 H14C 109.5 . . ?
H14B C14 H14C 109.5 . . ?
N1 C15 C16 112.1(4) . . ?
N1 C15 H15A 109.2 . . ?
C16 C15 H15A 109.2 . . ?
N1 C15 H15B 109.2 . . ?
C16 C15 H15B 109.2 . . ?
H15A C15 H15B 107.9 . . ?
N2 C16 C15 112.0(4) . . ?
N2 C16 H16A 109.2 . . ?
C15 C16 H16A 109.2 . . ?
N2 C16 H16B 109.2 . . ?
C15 C16 H16B 109.2 . . ?
H16A C16 H16B 107.9 . . ?
N2 C17 H17A 109.5 . . ?
N2 C17 H17B 109.5 . . ?
H17A C17 H17B 109.5 . . ?
N2 C17 H17C 109.5 . . ?
H17A C17 H17C 109.5 . . ?
H17B C17 H17C 109.5 . . ?
N2 C18 H18A 109.5 . . ?
N2 C18 H18B 109.5 . . ?
H18A C18 H18B 109.5 . . ?
N2 C18 H18C 109.5 . . ?
H18A C18 H18C 109.5 . . ?
H18B C18 H18C 109.5 . . ?
N3 C19 H19A 109.5 . . ?
N3 C19 H19B 109.5 . . ?
H19A C19 H19B 109.5 . . ?
N3 C19 H19C 109.5 . . ?
H19A C19 H19C 109.5 . . ?
H19B C19 H19C 109.5 . . ?
N3 C20 H20A 109.5 . . ?
N3 C20 H20B 109.5 . . ?
H20A C20 H20B 109.5 . . ?
N3 C20 H20C 109.5 . . ?
H20A C20 H20C 109.5 . . ?
H20B C20 H20C 109.5 . . ?
N3 C21 C22 111.9(5) . . ?
N3 C21 H21A 109.2 . . ?
C22 C21 H21A 109.2 . . ?
N3 C21 H21B 109.2 . . ?
C22 C21 H21B 109.2 . . ?
H21A C21 H21B 107.9 . . ?
N4 C22 C21 111.0(4) . . ?
N4 C22 H22A 109.4 . . ?
C21 C22 H22A 109.4 . . ?
N4 C22 H22B 109.4 . . ?
C21 C22 H22B 109.4 . . ?
H22A C22 H22B 108.0 . . ?
N4 C23 H23A 109.5 . . ?
N4 C23 H23B 109.5 . . ?
H23A C23 H23B 109.5 . . ?
N4 C23 H23C 109.5 . . ?
H23A C23 H23C 109.5 . . ?
H23B C23 H23C 109.5 . . ?
N4 C24 H24A 109.5 . . ?
N4 C24 H24B 109.5 . . ?
H24A C24 H24B 109.5 . . ?
N4 C24 H24C 109.5 . . ?
H24A C24 H24C 109.5 . . ?
H24B C24 H24C 109.5 . . ?
N4 Li2 N3 87.1(3) . . ?
N4 Li2 S4 135.4(4) . . ?
N3 Li2 S4 104.7(4) . . ?
N4 Li2 S3 106.6(4) . . ?
N3 Li2 S3 136.9(4) . . ?
S4 Li2 S3 93.7(2) . . ?
N4 Li2 Mn1 137.2(4) . . ?
N3 Li2 Mn1 135.7(4) . . ?
S4 Li2 Mn1 46.90(12) . . ?
S3 Li2 Mn1 46.83(12) . . ?
N1 Li1 N2 87.7(3) . . ?
N1 Li1 S1 121.3(4) . . ?
N2 Li1 S1 113.8(3) . . ?
N1 Li1 S2 114.1(4) . . ?
N2 Li1 S2 123.4(4) . . ?
S1 Li1 S2 98.5(2) . . ?
N1 Li1 Mn1 134.7(4) . . ?
N2 Li1 Mn1 137.6(4) . . ?
S1 Li1 Mn1 49.35(12) . . ?
S2 Li1 Mn1 49.20(12) . . ?

loop_
_geom_bond_atom_site_label_1
_geom_bond_atom_site_label_2
_geom_bond_distance
_geom_bond_site_symmetry_2
_geom_bond_publ_flag
Mn1 S3 2.4313(14) . ?
Mn1 S4 2.4342(14) . ?
Mn1 S2 2.4468(13) . ?
Mn1 S1 2.4519(12) . ?
Mn1 Li1 3.198(6) . ?
Mn1 Li2 3.323(7) . ?
S1 Si1 2.1112(18) . ?
S1 Li1 2.437(7) . ?
S2 Si2 2.1076(19) . ?
S2 Li1 2.446(7) . ?
S3 Si3 2.0946(19) . ?
S3 Li2 2.468(8) . ?
S4 Si4 2.1115(18) . ?
S4 Li2 2.466(8) . ?
Si1 C1 1.847(6) . ?
Si1 C3 1.849(6) . ?
Si1 C2 1.872(6) . ?
Si2 C5 1.816(8) . ?
Si2 C4 1.826(6) . ?
Si2 C6 1.847(7) . ?
Si3 C8 1.844(6) . ?
Si3 C7 1.856(7) . ?
Si3 C9 1.876(6) . ?
Si4 C12 1.857(5) . ?
Si4 C11 1.860(6) . ?
Si4 C10 1.871(5) . ?
N1 C15 1.461(7) . ?
N1 C14 1.467(7) . ?
N1 C13 1.473(8) . ?
N1 Li1 2.084(9) . ?
N2 C16 1.458(7) . ?
N2 C17 1.474(6) . ?
N2 C18 1.479(7) . ?
N2 Li1 2.097(8) . ?
N3 C21 1.446(7) . ?
N3 C19 1.449(7) . ?
N3 C20 1.474(8) . ?
N3 Li2 2.122(9) . ?
N4 C24 1.460(6) . ?
N4 C23 1.472(7) . ?
N4 C22 1.502(7) . ?
N4 Li2 2.091(9) . ?
C1 H1A 0.9800 . ?
C1 H1B 0.9800 . ?
C1 H1C 0.9800 . ?
C2 H2A 0.9800 . ?
C2 H2B 0.9800 . ?
C2 H2C 0.9800 . ?
C3 H3A 0.9800 . ?
C3 H3B 0.9800 . ?
C3 H3C 0.9800 . ?
C4 H4A 0.9800 . ?
C4 H4B 0.9800 . ?
C4 H4C 0.9800 . ?
C5 H5A 0.9800 . ?
C5 H5B 0.9800 . ?
C5 H5C 0.9800 . ?
C6 H6A 0.9800 . ?
C6 H6B 0.9800 . ?
C6 H6C 0.9800 . ?
C7 H7A 0.9800 . ?
C7 H7B 0.9800 . ?
C7 H7C 0.9800 . ?
C8 H8A 0.9800 . ?
C8 H8B 0.9800 . ?
C8 H8C 0.9800 . ?
C9 H9A 0.9800 . ?
C9 H9B 0.9800 . ?
C9 H9C 0.9800 . ?
C10 H10A 0.9800 . ?
C10 H10B 0.9800 . ?
C10 H10C 0.9800 . ?
C11 H11A 0.9800 . ?
C11 H11B 0.9800 . ?
C11 H11C 0.9800 . ?
C12 H12A 0.9800 . ?
C12 H12B 0.9800 . ?
C12 H12C 0.9800 . ?
C13 H13A 0.9800 . ?
C13 H13B 0.9800 . ?
C13 H13C 0.9800 . ?
C14 H14A 0.9800 . ?
C14 H14B 0.9800 . ?
C14 H14C 0.9800 . ?
C15 C16 1.498(8) . ?
C15 H15A 0.9900 . ?
C15 H15B 0.9900 . ?
C16 H16A 0.9900 . ?
C16 H16B 0.9900 . ?
C17 H17A 0.9800 . ?
C17 H17B 0.9800 . ?
C17 H17C 0.9800 . ?
C18 H18A 0.9800 . ?
C18 H18B 0.9800 . ?
C18 H18C 0.9800 . ?
C19 H19A 0.9800 . ?
C19 H19B 0.9800 . ?
C19 H19C 0.9800 . ?
C20 H20A 0.9800 . ?
C20 H20B 0.9800 . ?
C20 H20C 0.9800 . ?
C21 C22 1.531(7) . ?
C21 H21A 0.9900 . ?
C21 H21B 0.9900 . ?
C22 H22A 0.9900 . ?
C22 H22B 0.9900 . ?
C23 H23A 0.9800 . ?
C23 H23B 0.9800 . ?
C23 H23C 0.9800 . ?
C24 H24A 0.9800 . ?
C24 H24B 0.9800 . ?
C24 H24C 0.9800 . ?

loop_
_geom_torsion_atom_site_label_1
_geom_torsion_atom_site_label_2
_geom_torsion_atom_site_label_3
_geom_torsion_atom_site_label_4
_geom_torsion
_geom_torsion_site_symmetry_1
_geom_torsion_site_symmetry_2
_geom_torsion_site_symmetry_3
_geom_torsion_site_symmetry_4
_geom_torsion_publ_flag
S3 Mn1 S1 Si1 105.48(7) . . . . ?
S4 Mn1 S1 Si1 -6.24(8) . . . . ?
S2 Mn1 S1 Si1 -128.76(6) . . . . ?
Li1 Mn1 S1 Si1 -127.9(2) . . . . ?
Li2 Mn1 S1 Si1 49.2(2) . . . . ?
S3 Mn1 S1 Li1 -126.6(2) . . . . ?
S4 Mn1 S1 Li1 121.7(2) . . . . ?
S2 Mn1 S1 Li1 -0.8(2) . . . . ?
Li2 Mn1 S1 Li1 177.1(3) . . . . ?
S3 Mn1 S2 Si2 -2.87(8) . . . . ?
S4 Mn1 S2 Si2 107.48(7) . . . . ?
S1 Mn1 S2 Si2 -128.89(7) . . . . ?
Li1 Mn1 S2 Si2 -129.7(2) . . . . ?
Li2 Mn1 S2 Si2 53.1(2) . . . . ?
S3 Mn1 S2 Li1 126.8(2) . . . . ?
S4 Mn1 S2 Li1 -122.8(2) . . . . ?
S1 Mn1 S2 Li1 0.8(2) . . . . ?
Li2 Mn1 S2 Li1 -177.2(3) . . . . ?
S4 Mn1 S3 Si3 131.85(8) . . . . ?
S2 Mn1 S3 Si3 -107.09(8) . . . . ?
S1 Mn1 S3 Si3 8.78(10) . . . . ?
Li1 Mn1 S3 Si3 -49.1(2) . . . . ?
Li2 Mn1 S3 Si3 131.2(2) . . . . ?
S4 Mn1 S3 Li2 0.7(2) . . . . ?
S2 Mn1 S3 Li2 121.7(2) . . . . ?
S1 Mn1 S3 Li2 -122.4(2) . . . . ?
Li1 Mn1 S3 Li2 179.7(3) . . . . ?
S3 Mn1 S4 Si4 129.89(7) . . . . ?
S2 Mn1 S4 Si4 7.12(8) . . . . ?
S1 Mn1 S4 Si4 -106.26(7) . . . . ?
Li1 Mn1 S4 Si4 -49.2(2) . . . . ?
Li2 Mn1 S4 Si4 130.6(2) . . . . ?
S3 Mn1 S4 Li2 -0.7(2) . . . . ?
S2 Mn1 S4 Li2 -123.4(2) . . . . ?
S1 Mn1 S4 Li2 123.2(2) . . . . ?
Li1 Mn1 S4 Li2 -179.7(3) . . . . ?
Li1 S1 Si1 C1 -159.2(3) . . . . ?
Mn1 S1 Si1 C1 -64.8(3) . . . . ?
Li1 S1 Si1 C3 -38.4(3) . . . . ?
Mn1 S1 Si1 C3 56.0(2) . . . . ?
Li1 S1 Si1 C2 81.0(3) . . . . ?
Mn1 S1 Si1 C2 175.5(2) . . . . ?
Li1 S2 Si2 C5 -22.1(5) . . . . ?
Mn1 S2 Si2 C5 74.2(4) . . . . ?
Li1 S2 Si2 C4 -144.8(4) . . . . ?
Mn1 S2 Si2 C4 -48.5(4) . . . . ?
Li1 S2 Si2 C6 94.7(5) . . . . ?
Mn1 S2 Si2 C6 -169.0(5) . . . . ?
Mn1 S3 Si3 C8 53.7(3) . . . . ?
Li2 S3 Si3 C8 157.4(4) . . . . ?
Mn1 S3 Si3 C7 -67.3(3) . . . . ?
Li2 S3 Si3 C7 36.4(4) . . . . ?
Mn1 S3 Si3 C9 173.0(2) . . . . ?
Li2 S3 Si3 C9 -83.3(4) . . . . ?
Mn1 S4 Si4 C12 50.1(2) . . . . ?
Li2 S4 Si4 C12 151.6(3) . . . . ?
Mn1 S4 Si4 C11 -70.4(2) . . . . ?
Li2 S4 Si4 C11 31.2(3) . . . . ?
Mn1 S4 Si4 C10 169.26(19) . . . . ?
Li2 S4 Si4 C10 -89.2(3) . . . . ?
C14 N1 C15 C16 163.9(5) . . . . ?
C13 N1 C15 C16 -76.0(6) . . . . ?
Li1 N1 C15 C16 39.2(5) . . . . ?
C17 N2 C16 C15 161.4(5) . . . . ?
C18 N2 C16 C15 -78.7(6) . . . . ?
Li1 N2 C16 C15 38.9(6) . . . . ?
N1 C15 C16 N2 -57.0(7) . . . . ?
C19 N3 C21 C22 162.8(6) . . . . ?
C20 N3 C21 C22 -78.0(6) . . . . ?
Li2 N3 C21 C22 36.8(7) . . . . ?
C24 N4 C22 C21 163.8(5) . . . . ?
C23 N4 C22 C21 -77.7(6) . . . . ?
Li2 N4 C22 C21 40.0(6) . . . . ?
N3 C21 C22 N4 -55.1(8) . . . . ?
C24 N4 Li2 N3 -134.8(4) . . . . ?
C23 N4 Li2 N3 101.5(4) . . . . ?
C22 N4 Li2 N3 -15.7(5) . . . . ?
C24 N4 Li2 S4 -26.7(8) . . . . ?
C23 N4 Li2 S4 -150.4(5) . . . . ?
C22 N4 Li2 S4 92.4(6) . . . . ?
C24 N4 Li2 S3 86.8(5) . . . . ?
C23 N4 Li2 S3 -36.9(5) . . . . ?
C22 N4 Li2 S3 -154.1(4) . . . . ?
C24 N4 Li2 Mn1 43.6(8) . . . . ?
C23 N4 Li2 Mn1 -80.1(6) . . . . ?
C22 N4 Li2 Mn1 162.7(5) . . . . ?
C21 N3 Li2 N4 -11.3(5) . . . . ?
C19 N3 Li2 N4 -135.1(5) . . . . ?
C20 N3 Li2 N4 103.3(5) . . . . ?
C21 N3 Li2 S4 -147.6(4) . . . . ?
C19 N3 Li2 S4 88.5(5) . . . . ?
C20 N3 Li2 S4 -33.1(5) . . . . ?
C21 N3 Li2 S3 100.1(6) . . . . ?
C19 N3 Li2 S3 -23.8(8) . . . . ?
C20 N3 Li2 S3 -145.4(6) . . . . ?
C21 N3 Li2 Mn1 170.2(5) . . . . ?
C19 N3 Li2 Mn1 46.4(8) . . . . ?
C20 N3 Li2 Mn1 -75.2(7) . . . . ?
Si4 S4 Li2 N4 5.6(7) . . . . ?
Mn1 S4 Li2 N4 118.9(6) . . . . ?
Si4 S4 Li2 N3 106.7(3) . . . . ?
Mn1 S4 Li2 N3 -140.0(3) . . . . ?
Si4 S4 Li2 S3 -112.6(2) . . . . ?
Mn1 S4 Li2 S3 0.6(2) . . . . ?
Si4 S4 Li2 Mn1 -113.25(18) . . . . ?
Si3 S3 Li2 N4 103.4(4) . . . . ?
Mn1 S3 Li2 N4 -140.4(3) . . . . ?
Si3 S3 Li2 N3 -0.6(7) . . . . ?
Mn1 S3 Li2 N3 115.6(6) . . . . ?
Si3 S3 Li2 S4 -116.9(2) . . . . ?
Mn1 S3 Li2 S4 -0.6(2) . . . . ?
Si3 S3 Li2 Mn1 -116.21(19) . . . . ?
S3 Mn1 Li2 N4 64.0(5) . . . . ?
S4 Mn1 Li2 N4 -115.1(6) . . . . ?
S2 Mn1 Li2 N4 -27.3(7) . . . . ?
S1 Mn1 Li2 N4 155.3(5) . . . . ?
Li1 Mn1 Li2 N4 -110(5) . . . . ?
S3 Mn1 Li2 N3 -118.2(6) . . . . ?
S4 Mn1 Li2 N3 62.7(5) . . . . ?
S2 Mn1 Li2 N3 150.5(5) . . . . ?
S1 Mn1 Li2 N3 -26.9(7) . . . . ?
Li1 Mn1 Li2 N3 68(6) . . . . ?
S3 Mn1 Li2 S4 179.1(3) . . . . ?
S2 Mn1 Li2 S4 87.8(2) . . . . ?
S1 Mn1 Li2 S4 -89.6(2) . . . . ?
Li1 Mn1 Li2 S4 5(6) . . . . ?
S4 Mn1 Li2 S3 -179.1(3) . . . . ?
S2 Mn1 Li2 S3 -91.4(2) . . . . ?
S1 Mn1 Li2 S3 91.3(2) . . . . ?
Li1 Mn1 Li2 S3 -174(5) . . . . ?
C15 N1 Li1 N2 -13.7(4) . . . . ?
C14 N1 Li1 N2 -132.9(5) . . . . ?
C13 N1 Li1 N2 102.0(4) . . . . ?
C15 N1 Li1 S1 -130.3(4) . . . . ?
C14 N1 Li1 S1 110.5(5) . . . . ?
C13 N1 Li1 S1 -14.6(6) . . . . ?
C15 N1 Li1 S2 112.1(4) . . . . ?
C14 N1 Li1 S2 -7.1(6) . . . . ?
C13 N1 Li1 S2 -132.1(4) . . . . ?
C15 N1 Li1 Mn1 167.8(4) . . . . ?
C14 N1 Li1 Mn1 48.6(7) . . . . ?
C13 N1 Li1 Mn1 -76.5(6) . . . . ?
C16 N2 Li1 N1 -13.4(4) . . . . ?
C17 N2 Li1 N1 -132.3(4) . . . . ?
C18 N2 Li1 N1 105.5(4) . . . . ?
C16 N2 Li1 S1 110.0(4) . . . . ?
C17 N2 Li1 S1 -8.9(6) . . . . ?
C18 N2 Li1 S1 -131.1(4) . . . . ?
C16 N2 Li1 S2 -131.0(4) . . . . ?
C17 N2 Li1 S2 110.1(5) . . . . ?
C18 N2 Li1 S2 -12.1(6) . . . . ?
C16 N2 Li1 Mn1 165.0(5) . . . . ?
C17 N2 Li1 Mn1 46.2(7) . . . . ?
C18 N2 Li1 Mn1 -76.1(6) . . . . ?
Si1 S1 Li1 N1 -16.7(5) . . . . ?
Mn1 S1 Li1 N1 -124.3(4) . . . . ?
Si1 S1 Li1 N2 -119.2(3) . . . . ?
Mn1 S1 Li1 N2 133.2(4) . . . . ?
Si1 S1 Li1 S2 108.5(3) . . . . ?
Mn1 S1 Li1 S2 0.8(2) . . . . ?
Si1 S1 Li1 Mn1 107.64(15) . . . . ?
Si2 S2 Li1 N1 -121.2(3) . . . . ?
Mn1 S2 Li1 N1 129.2(4) . . . . ?
Si2 S2 Li1 N2 -17.1(5) . . . . ?
Mn1 S2 Li1 N2 -126.8(4) . . . . ?
Si2 S2 Li1 S1 108.8(2) . . . . ?
Mn1 S2 Li1 S1 -0.8(2) . . . . ?
Si2 S2 Li1 Mn1 109.64(15) . . . . ?
S3 Mn1 Li1 N1 -173.9(3) . . . . ?
S4 Mn1 Li1 N1 4.8(6) . . . . ?
S2 Mn1 Li1 N1 -84.6(5) . . . . ?
S1 Mn1 Li1 N1 96.5(5) . . . . ?
Li2 Mn1 Li1 N1 0(6) . . . . ?
S3 Mn1 Li1 N2 8.4(6) . . . . ?
S4 Mn1 Li1 N2 -172.9(4) . . . . ?
S2 Mn1 Li1 N2 97.6(5) . . . . ?
S1 Mn1 Li1 N2 -81.3(5) . . . . ?
Li2 Mn1 Li1 N2 -178(32) . . . . ?
S3 Mn1 Li1 S1 89.6(2) . . . . ?
S4 Mn1 Li1 S1 -91.65(19) . . . . ?
S2 Mn1 Li1 S1 178.9(3) . . . . ?
Li2 Mn1 Li1 S1 -97(6) . . . . ?
S3 Mn1 Li1 S2 -89.3(2) . . . . ?
S4 Mn1 Li1 S2 89.4(2) . . . . ?
S1 Mn1 Li1 S2 -178.9(3) . . . . ?
Li2 Mn1 Li1 S2 84(6) . . . . ?
